data_4350132
loop_
_publ_author_name
'Costas, Miquel'
'Ribas, Xavi'
'Poater, Albert'
'L\'opez Valbuena, Josep Maria'
'Xifra, Ra\"ul'
'Company, Anna'
'Duran, Miquel'
'Sol\`a, Miquel'
'Llobet, Antoni'
'Corbella, Montserrat'
'Us\'on, Miguel Angel'
'Mah\'ia, Jos\'e'
'Solans, Xavier'
'Shan, Xiaopeng'
'Benet-Buchholz, Jordi'

_publ_section_title
;
 Copper(II) hexaaza macrocyclic binuclear complexes obtained from the
 reaction of their copper(I) derivates and molecular dioxygen.
;
_journal_issue 9
_journal_name_full 'Inorganic chemistry'
_journal_page_first 3569
_journal_page_last 3581
_journal_paper_doi 10.1021/ic051800j
_journal_volume 45
_journal_year 2006
_chemical_formula_sum 'C30 H49 Cu2 F12 N7 O2 P2'
_chemical_formula_weight 956.78
_space_group_IT_number 33
_space_group_name_Hall 'P 2c -2n'
_space_group_name_H-M_alt 'P n a 21'
_symmetry_cell_setting orthorhombic
_symmetry_space_group_name_H-M 'P n a 21'
_atom_sites_solution_hydrogens geom
_atom_sites_solution_primary direct
_atom_sites_solution_secondary difmap
_audit_creation_method SHELXL
_cell_angle_alpha 90.00
_cell_angle_beta 90.00
_cell_angle_gamma 90.00
_cell_formula_units_Z 4
_cell_length_a 22.107(6)
_cell_length_b 18.991(3)
_cell_length_c 9.440(2)
_cell_measurement_temperature 298(2)
_cell_volume 3963.2(15)
_computing_cell_refinement 'Siemens SMART'
_computing_data_collection 'Siemens SMART'
_computing_data_reduction 'Siemens SAINT'
_computing_molecular_graphics 'Siemens SHELXTL'
_computing_publication_material 'Siemens SHELXTL'
_computing_structure_refinement 'SHELXL-93 (Sheldrick, 1993)'
_computing_structure_solution 'SHELXS-86 (Sheldrick, 1990)'
_diffrn_ambient_temperature 298(2)
_diffrn_measurement_device 'Siemens CCD'
_diffrn_measurement_method '\w scans'
_diffrn_radiation_monochromator graphite
_diffrn_radiation_source 'fine-focus sealed tube'
_diffrn_radiation_type MoK\a
_diffrn_radiation_wavelength 0.71073
_diffrn_reflns_av_R_equivalents 0.0334
_diffrn_reflns_av_sigmaI/netI 0.0440
_diffrn_reflns_limit_h_max 27
_diffrn_reflns_limit_h_min -28
_diffrn_reflns_limit_k_max 24
_diffrn_reflns_limit_k_min -23
_diffrn_reflns_limit_l_max 12
_diffrn_reflns_limit_l_min -11
_diffrn_reflns_number 20556
_diffrn_reflns_theta_max 27.55
_diffrn_reflns_theta_min 1.41
_diffrn_standards_decay_% 0.03
_exptl_absorpt_coefficient_mu 1.249
_exptl_absorpt_correction_T_max 1.000000
_exptl_absorpt_correction_T_min 0.743323
_exptl_absorpt_correction_type Sadabs
_exptl_crystal_colour 'Deep green'
_exptl_crystal_density_diffrn 1.604
_exptl_crystal_description Block
_exptl_crystal_F_000 1960
_exptl_crystal_size_max 0.45
_exptl_crystal_size_mid 0.20
_exptl_crystal_size_min 0.10
_refine_diff_density_max 0.454
_refine_diff_density_min -0.327
_refine_diff_density_rms 0.087
_refine_ls_abs_structure_details 'Flack H D (1983), Acta Cryst. A39, 876-881'
_refine_ls_abs_structure_Flack 0.00
_refine_ls_extinction_method none
_refine_ls_goodness_of_fit_all 1.137
_refine_ls_goodness_of_fit_obs 1.153
_refine_ls_matrix_type full
_refine_ls_number_parameters 569
_refine_ls_number_reflns 8887
_refine_ls_number_restraints 76
_refine_ls_restrained_S_all 1.159
_refine_ls_restrained_S_obs 1.182
_refine_ls_R_factor_all 0.0803
_refine_ls_R_factor_obs 0.0541
_refine_ls_shift/esd_max 0.000
_refine_ls_shift/esd_mean 0.000
_refine_ls_structure_factor_coef Fsqd
_refine_ls_weighting_details 'w=1/[\s^2^(Fo^2^)+(0.0645P)^2^+2.2234P] where P=(Fo^2^+2Fc^2^)/3'
_refine_ls_weighting_scheme calc
_refine_ls_wR_factor_all 0.1435
_refine_ls_wR_factor_obs 0.1258
_reflns_number_observed 6755
_reflns_number_total 8887
_reflns_observed_criterion >2sigma(I)
_cod_data_source_file ic051800jsi20051018_120624.cif
_cod_data_source_block x4p101a
_cod_depositor_comments
;
The following automatic conversions were performed:

data item '_symmetry_cell_setting' value 'Orthorhombic' was changed
to 'orthorhombic' in accordance with the
/home/saulius/struct/COD-crude-data/automatic-downloads/DataCite-retrospective/ACS/depositions/lib/dictionaries/cif_core.dic
dictionary named 'cif_core.dic' version 2.4.2 last updated on
2011-04-26.

data item '_refine_ls_weighting_scheme' value 'calc
w=1/[\s^2^(Fo^2^)+(0.0645P)^2^+2.2234P] where P=(Fo^2^+2Fc^2^)/3' was
changed to 'calc'. A new data item '_refine_ls_weighting_details' was
created with the value set to
'w=1/[\s^2^(Fo^2^)+(0.0645P)^2^+2.2234P] where P=(Fo^2^+2Fc^2^)/3'.

Automatic conversion script
Id: cif_fix_values 6909 2019-04-08 15:41:33Z antanas 
;
_cod_original_cell_volume 3962.9(15)
_cod_original_sg_symbol_H-M Pna2(1)
_cod_database_code 4350132

loop_
_symmetry_equiv_pos_as_xyz
'x, y, z'
'-x, -y, z+1/2'
'x+1/2, -y+1/2, z'
'-x+1/2, y+1/2, z+1/2'

loop_
_atom_site_aniso_label
_atom_site_aniso_U_11
_atom_site_aniso_U_22
_atom_site_aniso_U_33
_atom_site_aniso_U_23
_atom_site_aniso_U_13
_atom_site_aniso_U_12
Cu1 0.0276(2) 0.0383(3) 0.0552(3) 0.0006(4) -0.0050(4) -0.0050(2)
Cu2 0.0291(2) 0.0346(2) 0.0553(3) 0.0013(4) -0.0043(4) -0.0049(2)
P1 0.0655(8) 0.0660(8) 0.0463(7) 0.0030(12) -0.0061(11) 0.0083(7)
P2 0.0470(8) 0.0441(7) 0.115(2) 0.0001(10) 0.0050(10) -0.0014(6)
F3 0.150(5) 0.150(5) 0.062(3) -0.019(3) 0.023(3) 0.014(4)
F4 0.076(3) 0.100(3) 0.054(2) -0.010(2) 0.006(2) -0.013(2)
F10 0.085(3) 0.104(4) 0.225(9) -0.021(5) -0.033(5) -0.025(3)
F11 0.304(15) 0.265(14) 0.195(10) 0.112(10) 0.008(11) -0.091(12)
F1 0.216(19) 0.073(8) 0.107(14) -0.025(8) 0.083(16) -0.048(10)
F2 0.297(33) 0.164(22) 0.139(22) -0.001(15) 0.100(23) -0.150(22)
F5 0.132(17) 0.164(15) 0.217(22) -0.058(13) -0.104(16) 0.084(15)
F6 0.108(17) 0.348(45) 0.184(21) -0.077(30) -0.068(17) 0.150(24)
F7 0.153(17) 0.280(30) 0.247(25) -0.191(22) -0.081(16) 0.154(20)
F8 0.143(17) 0.253(29) 0.275(30) -0.134(23) 0.033(17) 0.091(16)
F9 0.040(6) 0.096(9) 0.473(45) -0.080(18) -0.037(11) 0.030(6)
F12 0.221(26) 0.240(28) 0.164(20) 0.129(21) -0.001(18) 0.058(19)
F1' 0.524(66) 0.039(8) 0.242(34) 0.012(13) -0.133(42) 0.022(19)
F2' 0.249(30) 0.105(13) 0.097(12) 0.051(10) 0.021(14) 0.075(18)
F5' 0.092(13) 0.487(51) 0.071(12) -0.098(19) 0.009(8) -0.142(22)
F6' 0.052(6) 0.244(29) 0.126(17) -0.104(19) -0.003(7) 0.009(11)
F7' 0.099(10) 0.037(5) 0.376(40) -0.030(11) -0.067(16) 0.004(5)
F8' 0.184(22) 0.046(6) 0.315(33) -0.044(15) -0.105(26) 0.045(8)
F9' 0.036(7) 0.127(14) 0.520(48) -0.180(21) -0.078(13) 0.026(8)
F12' 0.205(26) 0.295(38) 0.088(11) 0.021(18) 0.041(14) -0.088(26)
O1 0.031(2) 0.044(2) 0.056(2) 0.004(2) -0.0045(15) -0.0018(14)
O2 0.037(2) 0.045(2) 0.067(3) 0.015(2) -0.011(2) -0.010(2)
N1 0.039(2) 0.049(3) 0.059(3) -0.005(2) 0.000(2) -0.007(2)
N2 0.033(2) 0.043(2) 0.089(3) 0.002(4) -0.002(4) -0.0036(15)
N3 0.038(3) 0.083(4) 0.064(4) 0.000(3) 0.005(3) -0.007(3)
N4 0.055(3) 0.056(3) 0.063(4) -0.011(3) -0.010(3) -0.005(2)
N5 0.030(2) 0.045(2) 0.084(3) 0.005(4) -0.002(3) -0.0037(15)
N6 0.045(3) 0.041(2) 0.060(3) -0.004(2) 0.001(2) -0.004(2)
C1 0.037(3) 0.046(4) 0.059(4) 0.003(3) -0.006(3) 0.009(3)
C2 0.051(3) 0.065(4) 0.069(4) 0.002(3) -0.014(3) 0.015(3)
C3 0.073(4) 0.059(4) 0.064(4) 0.012(3) -0.010(3) 0.027(3)
C4 0.061(4) 0.049(3) 0.071(4) 0.011(3) 0.006(3) 0.009(3)
C5 0.055(4) 0.036(3) 0.051(4) -0.001(3) 0.001(3) 0.009(3)
C6 0.039(3) 0.041(3) 0.052(3) 0.004(3) -0.002(2) 0.008(2)
C7 0.034(3) 0.068(4) 0.067(4) 0.002(3) -0.006(3) 0.008(3)
C8 0.051(4) 0.081(5) 0.049(4) -0.009(3) 0.001(3) -0.003(3)
C9 0.072(5) 0.078(5) 0.070(5) -0.021(4) 0.008(4) -0.019(4)
C10 0.062(4) 0.042(3) 0.118(7) -0.002(4) 0.015(4) 0.003(3)
C11 0.059(4) 0.053(4) 0.115(6) 0.016(4) -0.013(4) -0.022(3)
C12 0.090(7) 0.093(6) 0.087(7) 0.040(5) -0.026(5) -0.031(5)
C13 0.064(5) 0.111(7) 0.065(5) 0.014(5) -0.005(4) -0.020(5)
C14 0.043(4) 0.125(7) 0.092(6) -0.035(5) 0.016(4) -0.004(4)
C15 0.048(4) 0.085(6) 0.065(5) -0.012(4) -0.005(4) 0.012(4)
C16 0.075(5) 0.132(8) 0.079(5) -0.032(6) -0.015(4) 0.060(6)
C17 0.106(7) 0.091(6) 0.116(8) -0.009(6) 0.004(6) 0.056(6)
C18 0.109(7) 0.069(5) 0.091(6) -0.011(4) 0.012(5) 0.042(5)
C19 0.059(5) 0.058(4) 0.069(5) -0.016(4) 0.005(4) 0.006(4)
C20 0.049(4) 0.072(4) 0.072(5) -0.014(4) -0.003(3) 0.015(3)
C21 0.082(5) 0.057(4) 0.079(5) -0.020(4) 0.005(4) 0.000(3)
C22 0.071(5) 0.088(5) 0.059(4) -0.003(4) -0.011(4) -0.030(4)
C23 0.040(4) 0.104(7) 0.079(6) 0.025(5) -0.007(3) -0.006(4)
C24 0.034(3) 0.072(4) 0.092(5) 0.007(4) -0.007(3) -0.006(3)
C25 0.046(3) 0.065(4) 0.097(6) -0.024(4) 0.005(3) 0.007(3)
C26 0.053(4) 0.073(5) 0.062(4) -0.007(4) 0.010(3) -0.007(3)
C27 0.078(5) 0.050(4) 0.051(4) 0.001(3) -0.010(4) 0.002(3)
C28 0.058(4) 0.037(3) 0.068(4) 0.005(3) 0.002(3) 0.000(2)
N1S 0.086(5) 0.163(8) 0.118(7) -0.001(8) 0.007(6) 0.026(5)
C1S 0.063(4) 0.114(6) 0.088(5) 0.016(8) 0.002(7) 0.001(4)
C2S 0.173(11) 0.102(7) 0.196(16) 0.020(11) 0.019(13) 0.041(7)

loop_
_atom_site_label
_atom_site_type_symbol
_atom_site_fract_x
_atom_site_fract_y
_atom_site_fract_z
_atom_site_U_iso_or_equiv
_atom_site_thermal_displace_type
_atom_site_occupancy
_atom_site_calc_flag
_atom_site_refinement_flags
_atom_site_disorder_group
Cu1 Cu 0.15710(2) 0.38516(3) 0.17865(10) 0.04036(14) Uani 1 d . .
Cu2 Cu 0.04530(2) 0.29146(3) 0.18286(9) 0.03967(14) Uani 1 d . .
P1 P 0.04261(7) 0.43473(8) 0.6880(3) 0.0592(3) Uani 1 d . .
P2 P 0.09624(7) -0.05144(8) 0.7095(3) 0.0686(6) Uani 1 d D .
F3 F 0.0284(3) 0.4594(4) 0.8430(6) 0.121(2) Uani 1 d . .
F4 F 0.0581(2) 0.4082(3) 0.5336(4) 0.0764(11) Uani 1 d . .
F10 F 0.0355(2) -0.0815(3) 0.6523(10) 0.138(3) Uani 1 d D .
F11 F 0.1057(7) -0.0185(8) 0.5648(12) 0.255(6) Uani 1 d D .
F1 F 0.0712(12) 0.5090(9) 0.6474(22) 0.132(10) Uani 0.53(2) d P 1
F2 F 0.0144(19) 0.3658(14) 0.7160(30) 0.200(15) Uani 0.53(2) d P 1
F5 F 0.1048(10) 0.4086(13) 0.7295(27) 0.171(12) Uani 0.53(2) d P 1
F6 F -0.0161(11) 0.4647(25) 0.6466(32) 0.213(19) Uani 0.53(2) d P 1
F7 F 0.0688(8) 0.0063(11) 0.7859(25) 0.227(17) Uani 0.53(2) d PD 1
F8 F 0.1264(7) -0.1108(11) 0.6269(26) 0.224(15) Uani 0.53(2) d PD 1
F9 F 0.1623(6) -0.0314(10) 0.7409(24) 0.203(15) Uani 0.53(2) d PD 1
F12 F 0.1003(10) -0.1052(13) 0.8248(24) 0.208(13) Uani 0.53(2) d PD 1
F1' F 0.0327(29) 0.5069(10) 0.6447(42) 0.268(23) Uani 0.47(2) d P 2
F2' F 0.0425(15) 0.3575(12) 0.7353(29) 0.151(13) Uani 0.47(2) d P 2
F5' F 0.1089(9) 0.4471(28) 0.7172(18) 0.217(19) Uani 0.47(2) d P 2
F6' F -0.0271(8) 0.4221(19) 0.6492(31) 0.141(12) Uani 0.47(2) d P 2
F7' F 0.0671(7) 0.0213(6) 0.7245(31) 0.171(14) Uani 0.47(2) d PD 2
F8' F 0.1247(9) -0.1242(6) 0.6904(32) 0.182(14) Uani 0.47(2) d PD 2
F9' F 0.1502(7) -0.0177(11) 0.7709(23) 0.228(18) Uani 0.47(2) d PD 2
F12' F 0.0679(12) -0.0654(17) 0.8541(15) 0.196(15) Uani 0.47(2) d PD 2
O1 O 0.1334(2) 0.2863(2) 0.2395(4) 0.0439(8) Uani 1 d . .
O2 O 0.0792(2) 0.3730(2) 0.0925(5) 0.0499(10) Uani 1 d . .
H1A H 0.0640(2) 0.3970(2) 0.0222(5) 0.060 Uiso 1 d R .
N1 N 0.2270(2) 0.3881(2) 0.3099(6) 0.0489(11) Uani 1 d . .
H1B H 0.2557(2) 0.4160(2) 0.2698(6) 0.059 Uiso 1 calc R .
N2 N 0.1481(2) 0.4927(2) 0.1857(9) 0.0547(11) Uani 1 d . .
H2B H 0.1117(2) 0.5018(2) 0.1446(9) 0.066 Uiso 1 calc R .
N3 N 0.2070(2) 0.3912(3) -0.0373(6) 0.0618(15) Uani 1 d . .
H3A H 0.1750(2) 0.3884(3) -0.0977(6) 0.074 Uiso 1 calc R .
N4 N 0.0255(2) 0.2379(3) -0.0354(6) 0.0581(14) Uani 1 d . .
H4A H 0.0390(2) 0.2723(3) -0.0945(6) 0.070 Uiso 1 calc R .
N5 N -0.0396(2) 0.3359(2) 0.1898(9) 0.0526(10) Uani 1 d . .
H5A H -0.0350(2) 0.3798(2) 0.1527(9) 0.063 Uiso 1 calc R .
N6 N 0.0206(2) 0.2151(2) 0.3114(6) 0.0486(11) Uani 1 d . .
H6A H -0.0105(2) 0.1921(2) 0.2685(6) 0.058 Uiso 1 calc R .
C1 C 0.2141(3) 0.2650(3) 0.4071(8) 0.047(2) Uani 1 d . .
C2 C 0.2344(3) 0.2305(3) 0.5238(8) 0.062(2) Uani 1 d . .
H2C H 0.2714(3) 0.2434(3) 0.5629(8) 0.074 Uiso 1 calc R .
C3 C 0.2019(3) 0.1774(3) 0.5856(7) 0.065(2) Uani 1 d . .
H3B H 0.2158(3) 0.1553(3) 0.6672(7) 0.078 Uiso 1 calc R .
C4 C 0.1479(3) 0.1575(3) 0.5231(8) 0.060(2) Uani 1 d . .
H4B H 0.1263(3) 0.1200(3) 0.5613(8) 0.072 Uiso 1 calc R .
C5 C 0.1253(3) 0.1915(3) 0.4066(7) 0.048(2) Uani 1 d . .
C6 C 0.1570(2) 0.2489(3) 0.3475(6) 0.0439(12) Uani 1 d . .
C7 C 0.2541(3) 0.3190(3) 0.3323(8) 0.0562(15) Uani 1 d . .
H7A H 0.2907(3) 0.3250(3) 0.3875(8) 0.067 Uiso 1 calc R .
H7B H 0.2657(3) 0.3000(3) 0.2409(8) 0.067 Uiso 1 calc R .
C8 C 0.2100(3) 0.4201(4) 0.4453(7) 0.060(2) Uani 1 d . .
H8A H 0.2430(3) 0.4149(4) 0.5121(7) 0.072 Uiso 1 calc R .
H8B H 0.1750(3) 0.3958(4) 0.4836(7) 0.072 Uiso 1 calc R .
C9 C 0.1949(4) 0.5000(4) 0.4268(9) 0.073(2) Uani 1 d . .
H9A H 0.1871(4) 0.5201(4) 0.5195(9) 0.088 Uiso 1 calc R .
H9B H 0.2300(4) 0.5236(4) 0.3878(9) 0.088 Uiso 1 calc R .
C10 C 0.1412(3) 0.5146(3) 0.3325(10) 0.074(2) Uani 1 d . .
H10A H 0.1061(3) 0.4909(3) 0.3719(10) 0.089 Uiso 1 calc R .
H10B H 0.1330(3) 0.5647(3) 0.3343(10) 0.089 Uiso 1 calc R .
C11 C 0.1912(3) 0.5376(4) 0.1110(9) 0.076(2) Uani 1 d . .
H11A H 0.2308(3) 0.5326(4) 0.1541(9) 0.091 Uiso 1 calc R .
H11B H 0.1789(3) 0.5864(4) 0.1209(9) 0.091 Uiso 1 calc R .
C12 C 0.1955(5) 0.5193(6) -0.0463(10) 0.090(3) Uani 1 d . .
H12A H 0.1549(5) 0.5109(6) -0.0815(10) 0.108 Uiso 1 calc R .
H12B H 0.2114(5) 0.5599(6) -0.0962(10) 0.108 Uiso 1 calc R .
C13 C 0.2336(4) 0.4570(5) -0.0829(9) 0.080(2) Uani 1 d . .
H13A H 0.2394(4) 0.4556(5) -0.1847(9) 0.096 Uiso 1 calc R .
H13B H 0.2730(4) 0.4622(5) -0.0390(9) 0.096 Uiso 1 calc R .
C14 C 0.2436(3) 0.3316(5) -0.0878(10) 0.087(3) Uani 1 d . .
H14A H 0.2836(3) 0.3342(5) -0.0459(10) 0.104 Uiso 1 calc R .
H14B H 0.2480(3) 0.3347(5) -0.1898(10) 0.104 Uiso 1 calc R .
C15 C 0.2155(3) 0.2635(5) -0.0508(9) 0.066(2) Uani 1 d . .
C16 C 0.2462(4) 0.2107(6) 0.0184(9) 0.095(3) Uani 1 d . .
H16A H 0.2867(4) 0.2173(6) 0.0420(9) 0.114 Uiso 1 calc R .
C17 C 0.2173(5) 0.1459(6) 0.0546(12) 0.104(3) Uani 1 d . .
H17A H 0.2381(5) 0.1117(6) 0.1057(12) 0.125 Uiso 1 calc R .
C18 C 0.1579(4) 0.1343(4) 0.0129(10) 0.090(3) Uani 1 d . .
H18A H 0.1394(4) 0.0913(4) 0.0317(10) 0.108 Uiso 1 calc R .
C19 C 0.1263(3) 0.1871(4) -0.0570(9) 0.062(2) Uani 1 d . .
C20 C 0.1557(3) 0.2480(4) -0.0916(8) 0.064(2) Uani 1 d . .
H20A H 0.1350(3) 0.2812(4) -0.1454(8) 0.077 Uiso 1 calc R .
C21 C 0.0611(3) 0.1777(4) -0.0908(9) 0.073(2) Uani 1 d . .
H21A H 0.0558(3) 0.1744(4) -0.1926(9) 0.087 Uiso 1 calc R .
H21B H 0.0465(3) 0.1343(4) -0.0487(9) 0.087 Uiso 1 calc R .
C22 C -0.0370(3) 0.2331(4) -0.0832(9) 0.073(2) Uani 1 d . .
H22A H -0.0551(3) 0.1912(4) -0.0429(9) 0.087 Uiso 1 calc R .
H22B H -0.0373(3) 0.2280(4) -0.1855(9) 0.087 Uiso 1 calc R .
C23 C -0.0748(3) 0.2957(5) -0.0438(9) 0.074(2) Uani 1 d . .
H23A H -0.1126(3) 0.2929(5) -0.0958(9) 0.089 Uiso 1 calc R .
H23B H -0.0540(3) 0.3378(5) -0.0757(9) 0.089 Uiso 1 calc R .
C24 C -0.0896(3) 0.3047(4) 0.1110(8) 0.066(2) Uani 1 d . .
H24A H -0.1250(3) 0.3344(4) 0.1204(8) 0.079 Uiso 1 calc R .
H24B H -0.0992(3) 0.2590(4) 0.1514(8) 0.079 Uiso 1 calc R .
C25 C -0.0576(3) 0.3478(4) 0.3443(9) 0.069(2) Uani 1 d . .
H25A H -0.0279(3) 0.3784(4) 0.3883(9) 0.083 Uiso 1 calc R .
H25B H -0.0962(3) 0.3719(4) 0.3466(9) 0.083 Uiso 1 calc R .
C26 C -0.0624(3) 0.2830(4) 0.4280(9) 0.063(2) Uani 1 d . .
H26A H -0.0921(3) 0.2525(4) 0.3836(9) 0.075 Uiso 1 calc R .
H26B H -0.0775(3) 0.2950(4) 0.5214(9) 0.075 Uiso 1 calc R .
C27 C -0.0022(4) 0.2409(3) 0.4458(7) 0.060(2) Uani 1 d . .
H27A H 0.0280(4) 0.2711(3) 0.4890(7) 0.072 Uiso 1 calc R .
H27B H -0.0090(4) 0.2013(3) 0.5088(7) 0.072 Uiso 1 calc R .
C28 C 0.0701(3) 0.1622(3) 0.3313(7) 0.0547(15) Uani 1 d . .
H28A H 0.0823(3) 0.1445(3) 0.2393(7) 0.066 Uiso 1 calc R .
H28B H 0.0544(3) 0.1228(3) 0.3855(7) 0.066 Uiso 1 calc R .
N1S N 0.1389(4) -0.1558(5) 1.1655(14) 0.122(3) Uani 1 d . .
C1S C 0.1130(3) -0.1066(5) 1.1778(14) 0.088(2) Uani 1 d . .
C2S C 0.0773(6) -0.0441(5) 1.2037(19) 0.157(5) Uani 1 d . .
H2SA H 0.0768(6) -0.0335(5) 1.3032(19) 0.235 Uiso 1 d R .
H2SB H 0.0968(6) -0.0066(5) 1.1533(19) 0.235 Uiso 1 d R .
H2SC H 0.0365(6) -0.0493(5) 1.1701(19) 0.235 Uiso 1 d R .

loop_
_atom_type_symbol
_atom_type_description
_atom_type_scat_dispersion_real
_atom_type_scat_dispersion_imag
_atom_type_scat_source
C C 0.0033 0.0016 'International Tables Vol C Tables 4.2.6.8 and 6.1.1.4'
H H 0.0000 0.0000 'International Tables Vol C Tables 4.2.6.8 and 6.1.1.4'
N N 0.0061 0.0033 'International Tables Vol C Tables 4.2.6.8 and 6.1.1.4'
O O 0.0106 0.0060 'International Tables Vol C Tables 4.2.6.8 and 6.1.1.4'
F F 0.0171 0.0103 'International Tables Vol C Tables 4.2.6.8 and 6.1.1.4'
P P 0.1023 0.0942 'International Tables Vol C Tables 4.2.6.8 and 6.1.1.4'
Cu Cu 0.3201 1.2651 'International Tables Vol C Tables 4.2.6.8 and 6.1.1.4'

loop_
_geom_angle_atom_site_label_1
_geom_angle_atom_site_label_2
_geom_angle_atom_site_label_3
_geom_angle
O2 Cu1 N1 165.6(2)
O2 Cu1 O1 77.12(14)
N1 Cu1 O1 92.9(2)
O2 Cu1 N2 92.7(2)
N1 Cu1 N2 91.6(2)
O1 Cu1 N2 152.2(2)
O2 Cu1 N3 93.4(2)
N1 Cu1 N3 100.2(2)
O1 Cu1 N3 114.6(2)
N2 Cu1 N3 91.5(3)
O2 Cu1 Cu2 37.52(11)
N1 Cu1 Cu2 129.86(15)
O1 Cu1 Cu2 41.17(10)
N2 Cu1 Cu2 120.12(10)
N3 Cu1 Cu2 115.21(15)
O2 Cu2 N6 167.5(2)
O2 Cu2 O1 77.34(14)
N6 Cu2 O1 93.9(2)
O2 Cu2 N5 92.2(2)
N6 Cu2 N5 91.7(2)
O1 Cu2 N5 152.8(2)
O2 Cu2 N4 91.9(2)
N6 Cu2 N4 99.8(2)
O1 Cu2 N4 113.0(2)
N5 Cu2 N4 92.1(2)
O2 Cu2 Cu1 37.47(11)
N6 Cu2 Cu1 131.57(15)
O1 Cu2 Cu1 41.45(10)
N5 Cu2 Cu1 120.01(11)
N4 Cu2 Cu1 113.23(15)
F6 P1 F2 91.0(18)
F1' P1 F5' 92.9(21)
F6 P1 F5 176.3(18)
F2 P1 F5 92.7(16)
F1' P1 F2' 171.2(24)
F5' P1 F2' 95.5(19)
F1' P1 F3 87.2(17)
F6 P1 F3 87.5(12)
F2 P1 F3 90.7(10)
F5' P1 F3 88.7(7)
F5 P1 F3 92.2(10)
F2' P1 F3 90.8(11)
F1' P1 F4 94.3(17)
F6 P1 F4 94.0(12)
F2 P1 F4 88.5(10)
F5' P1 F4 90.4(7)
F5 P1 F4 86.4(9)
F2' P1 F4 87.9(11)
F3 P1 F4 178.4(4)
F6 P1 F1 86.8(20)
F2 P1 F1 176.2(15)
F5 P1 F1 89.5(13)
F3 P1 F1 92.3(7)
F4 P1 F1 88.6(6)
F1' P1 F6' 86.1(23)
F5' P1 F6' 177.3(13)
F2' P1 F6' 85.5(16)
F3 P1 F6' 93.8(9)
F4 P1 F6' 87.1(9)
F7 P2 F12 100.4(10)
F7 P2 F11 101.3(10)
F9' P2 F11 93.6(10)
F12 P2 F11 158.2(11)
F7 P2 F8 178.4(11)
F12 P2 F8 80.8(9)
F11 P2 F8 77.5(9)
F9' P2 F12' 93.2(10)
F11 P2 F12' 159.2(12)
F9' P2 F8' 96.1(9)
F11 P2 F8' 102.1(10)
F12' P2 F8' 96.7(10)
F9' P2 F7' 84.9(9)
F11 P2 F7' 76.7(9)
F12' P2 F7' 84.4(10)
F8' P2 F7' 178.5(11)
F7 P2 F9 96.6(9)
F12 P2 F9 88.4(9)
F11 P2 F9 86.6(9)
F8 P2 F9 82.4(8)
F7 P2 F10 95.1(7)
F9' P2 F10 174.3(9)
F12 P2 F10 93.1(9)
F11 P2 F10 87.6(6)
F8 P2 F10 85.9(7)
F12' P2 F10 83.8(8)
F8' P2 F10 89.1(7)
F7' P2 F10 90.0(6)
F9 P2 F10 167.8(9)
C6 O1 Cu2 126.8(3)
C6 O1 Cu1 126.9(3)
Cu2 O1 Cu1 97.38(15)
Cu1 O2 Cu2 105.0(2)
C7 N1 C8 110.7(5)
C7 N1 Cu1 112.7(4)
C8 N1 Cu1 110.9(4)
C10 N2 C11 111.2(5)
C10 N2 Cu1 109.0(4)
C11 N2 Cu1 120.1(4)
C13 N3 C14 110.2(6)
C13 N3 Cu1 119.8(5)
C14 N3 Cu1 120.6(5)
C22 N4 C21 110.3(6)
C22 N4 Cu2 118.5(5)
C21 N4 Cu2 123.1(5)
C24 N5 C25 110.4(5)
C24 N5 Cu2 120.5(4)
C25 N5 Cu2 109.2(4)
C27 N6 C28 111.8(5)
C27 N6 Cu2 112.7(4)
C28 N6 Cu2 111.7(4)
C2 C1 C6 120.8(6)
C2 C1 C7 120.5(6)
C6 C1 C7 118.6(6)
C1 C2 C3 121.9(6)
C2 C3 C4 118.1(6)
C5 C4 C3 121.9(6)
C4 C5 C6 120.0(6)
C4 C5 C28 119.7(6)
C6 C5 C28 119.9(6)
O1 C6 C5 120.9(5)
O1 C6 C1 122.1(5)
C5 C6 C1 117.0(6)
N1 C7 C1 115.7(5)
N1 C8 C9 111.2(6)
C10 C9 C8 114.4(6)
N2 C10 C9 115.3(6)
N2 C11 C12 112.1(6)
C13 C12 C11 116.2(7)
N3 C13 C12 112.7(7)
N3 C14 C15 111.5(6)
C16 C15 C20 116.1(9)
C16 C15 C14 122.9(8)
C20 C15 C14 120.9(7)
C15 C16 C17 121.4(9)
C18 C17 C16 119.5(9)
C17 C18 C19 119.7(9)
C20 C19 C18 119.0(8)
C20 C19 C21 120.8(7)
C18 C19 C21 120.2(8)
C19 C20 C15 124.0(7)
N4 C21 C19 110.2(6)
N4 C22 C23 113.8(6)
C22 C23 C24 116.8(7)
N5 C24 C23 112.1(6)
C26 C25 N5 114.2(5)
C25 C26 C27 115.2(6)
N6 C27 C26 112.0(5)
N6 C28 C5 113.5(5)
N1S C1S C2S 175.7(15)

loop_
_geom_bond_atom_site_label_1
_geom_bond_atom_site_label_2
_geom_bond_distance
Cu1 O2 1.918(4)
Cu1 N1 1.981(5)
Cu1 O1 2.033(4)
Cu1 N2 2.053(4)
Cu1 N3 2.320(6)
Cu1 Cu2 3.0457(9)
Cu2 O2 1.920(4)
Cu2 N6 1.969(5)
Cu2 O1 2.022(3)
Cu2 N5 2.058(4)
Cu2 N4 2.340(5)
P1 F1' 1.45(2)
P1 F6 1.47(2)
P1 F2 1.47(2)
P1 F5' 1.51(2)
P1 F5 1.514(14)
P1 F2' 1.53(2)
P1 F3 1.568(6)
P1 F4 1.580(5)
P1 F1 1.592(15)
P1 F6' 1.60(2)
P2 F7 1.446(12)
P2 F9' 1.473(11)
P2 F12 1.495(12)
P2 F11 1.517(9)
P2 F8 1.524(14)
P2 F12' 1.525(13)
P2 F8' 1.529(12)
P2 F7' 1.531(12)
P2 F9 1.538(12)
P2 F10 1.555(5)
O1 C6 1.347(6)
N1 C7 1.457(7)
N1 C8 1.465(8)
N2 C10 1.454(12)
N2 C11 1.461(8)
N3 C13 1.447(9)
N3 C14 1.470(9)
N4 C22 1.456(8)
N4 C21 1.482(9)
N5 C24 1.459(8)
N5 C25 1.528(11)
N6 C27 1.450(9)
N6 C28 1.497(7)
C1 C2 1.358(9)
C1 C6 1.416(8)
C1 C7 1.526(9)
C2 C3 1.368(10)
C3 C4 1.386(9)
C4 C5 1.369(9)
C5 C6 1.410(9)
C5 C28 1.518(9)
C8 C9 1.562(11)
C9 C10 1.509(12)
C11 C12 1.528(13)
C12 C13 1.493(13)
C14 C15 1.476(12)
C15 C16 1.376(11)
C15 C20 1.408(10)
C16 C17 1.428(14)
C17 C18 1.389(13)
C18 C19 1.390(11)
C19 C20 1.366(11)
C19 C21 1.487(10)
C22 C23 1.500(12)
C23 C24 1.507(11)
C25 C26 1.466(11)
C26 C27 1.562(10)
N1S C1S 1.102(11)
C1S C2S 1.446(13)

loop_
_geom_torsion_atom_site_label_1
_geom_torsion_atom_site_label_2
_geom_torsion_atom_site_label_3
_geom_torsion_atom_site_label_4
_geom_torsion
O2 Cu1 Cu2 O2 0.0
N1 Cu1 Cu2 O2 169.9(3)
O1 Cu1 Cu2 O2 -158.9(3)
N2 Cu1 Cu2 O2 48.1(3)
N3 Cu1 Cu2 O2 -59.7(3)
O2 Cu1 Cu2 N6 -171.2(3)
N1 Cu1 Cu2 N6 -1.3(3)
O1 Cu1 Cu2 N6 29.9(2)
N2 Cu1 Cu2 N6 -123.1(3)
N3 Cu1 Cu2 N6 129.1(2)
O2 Cu1 Cu2 O1 158.9(3)
N1 Cu1 Cu2 O1 -31.2(3)
O1 Cu1 Cu2 O1 0.0
N2 Cu1 Cu2 O1 -152.9(3)
N3 Cu1 Cu2 O1 99.2(2)
O2 Cu1 Cu2 N5 -47.2(3)
N1 Cu1 Cu2 N5 122.7(3)
O1 Cu1 Cu2 N5 153.9(3)
N2 Cu1 Cu2 N5 0.9(4)
N3 Cu1 Cu2 N5 -106.9(3)
O2 Cu1 Cu2 N4 59.9(3)
N1 Cu1 Cu2 N4 -130.3(2)
O1 Cu1 Cu2 N4 -99.1(2)
N2 Cu1 Cu2 N4 108.0(3)
N3 Cu1 Cu2 N4 0.1(2)
O2 Cu2 O1 C6 161.5(4)
N6 Cu2 O1 C6 -9.5(4)
N5 Cu2 O1 C6 91.9(6)
N4 Cu2 O1 C6 -111.9(4)
Cu1 Cu2 O1 C6 148.5(5)
O2 Cu2 O1 Cu1 12.9(2)
N6 Cu2 O1 Cu1 -158.1(2)
N5 Cu2 O1 Cu1 -56.6(5)
N4 Cu2 O1 Cu1 99.5(2)
Cu1 Cu2 O1 Cu1 0.0
O2 Cu1 O1 C6 -161.4(4)
N1 Cu1 O1 C6 8.1(4)
N2 Cu1 O1 C6 -90.8(6)
N3 Cu1 O1 C6 110.7(4)
Cu2 Cu1 O1 C6 -148.5(5)
O2 Cu1 O1 Cu2 -13.0(2)
N1 Cu1 O1 Cu2 156.5(2)
N2 Cu1 O1 Cu2 57.6(5)
N3 Cu1 O1 Cu2 -100.9(2)
Cu2 Cu1 O1 Cu2 0.0
N1 Cu1 O2 Cu2 -32.9(8)
O1 Cu1 O2 Cu2 14.0(2)
N2 Cu1 O2 Cu2 -139.9(3)
N3 Cu1 O2 Cu2 128.5(2)
Cu2 Cu1 O2 Cu2 0.0
N6 Cu2 O2 Cu1 32.0(9)
O1 Cu2 O2 Cu1 -14.1(2)
N5 Cu2 O2 Cu1 140.5(3)
N4 Cu2 O2 Cu1 -127.3(2)
Cu1 Cu2 O2 Cu1 0.0
O2 Cu1 N1 C7 76.9(9)
O1 Cu1 N1 C7 31.4(4)
N2 Cu1 N1 C7 -176.0(5)
N3 Cu1 N1 C7 -84.2(4)
Cu2 Cu1 N1 C7 51.4(5)
O2 Cu1 N1 C8 -47.8(9)
O1 Cu1 N1 C8 -93.3(4)
N2 Cu1 N1 C8 59.3(5)
N3 Cu1 N1 C8 151.1(4)
Cu2 Cu1 N1 C8 -73.3(4)
O2 Cu1 N2 C10 110.4(4)
N1 Cu1 N2 C10 -55.8(4)
O1 Cu1 N2 C10 43.4(6)
N3 Cu1 N2 C10 -156.1(4)
Cu2 Cu1 N2 C10 83.4(4)
O2 Cu1 N2 C11 -119.7(6)
N1 Cu1 N2 C11 74.1(6)
O1 Cu1 N2 C11 173.3(4)
N3 Cu1 N2 C11 -26.2(6)
Cu2 Cu1 N2 C11 -146.7(5)
O2 Cu1 N3 C13 111.1(5)
N1 Cu1 N3 C13 -73.5(6)
O1 Cu1 N3 C13 -171.4(5)
N2 Cu1 N3 C13 18.4(5)
Cu2 Cu1 N3 C13 142.9(5)
O2 Cu1 N3 C14 -105.7(5)
N1 Cu1 N3 C14 69.6(5)
O1 Cu1 N3 C14 -28.3(5)
N2 Cu1 N3 C14 161.5(5)
Cu2 Cu1 N3 C14 -73.9(5)
O2 Cu2 N4 C22 -107.7(5)
N6 Cu2 N4 C22 76.8(5)
O1 Cu2 N4 C22 175.3(5)
N5 Cu2 N4 C22 -15.4(5)
Cu1 Cu2 N4 C22 -139.4(5)
O2 Cu2 N4 C21 106.7(5)
N6 Cu2 N4 C21 -68.9(5)
O1 Cu2 N4 C21 29.7(6)
N5 Cu2 N4 C21 -161.0(5)
Cu1 Cu2 N4 C21 74.9(5)
O2 Cu2 N5 C24 116.0(5)
N6 Cu2 N5 C24 -75.8(6)
O1 Cu2 N5 C24 -177.8(4)
N4 Cu2 N5 C24 24.1(6)
Cu1 Cu2 N5 C24 142.6(5)
O2 Cu2 N5 C25 -114.7(4)
N6 Cu2 N5 C25 53.5(4)
O1 Cu2 N5 C25 -48.5(6)
N4 Cu2 N5 C25 153.3(4)
Cu1 Cu2 N5 C25 -88.2(4)
O2 Cu2 N6 C27 51.0(10)
O1 Cu2 N6 C27 95.9(4)
N5 Cu2 N6 C27 -57.5(5)
N4 Cu2 N6 C27 -149.9(4)
Cu1 Cu2 N6 C27 76.6(4)
O2 Cu2 N6 C28 -75.8(9)
O1 Cu2 N6 C28 -31.0(4)
N5 Cu2 N6 C28 175.6(4)
N4 Cu2 N6 C28 83.2(4)
Cu1 Cu2 N6 C28 -50.3(5)
C6 C1 C2 C3 2.4(10)
C7 C1 C2 C3 -174.0(6)
C1 C2 C3 C4 2.0(10)
C2 C3 C4 C5 -3.0(10)
C3 C4 C5 C6 -0.5(10)
C3 C4 C5 C28 172.4(6)
Cu2 O1 C6 C5 20.5(7)
Cu1 O1 C6 C5 160.1(4)
Cu2 O1 C6 C1 -159.4(4)
Cu1 O1 C6 C1 -19.8(7)
C4 C5 C6 O1 -175.1(5)
C28 C5 C6 O1 12.0(8)
C4 C5 C6 C1 4.8(9)
C28 C5 C6 C1 -168.2(6)
C2 C1 C6 O1 174.1(6)
C7 C1 C6 O1 -9.5(9)
C2 C1 C6 C5 -5.7(9)
C7 C1 C6 C5 170.7(5)
C8 N1 C7 C1 59.7(7)
Cu1 N1 C7 C1 -65.2(6)
C2 C1 C7 N1 -127.0(6)
C6 C1 C7 N1 56.6(8)
C7 N1 C8 C9 167.0(6)
Cu1 N1 C8 C9 -67.1(6)
N1 C8 C9 C10 63.0(9)
C11 N2 C10 C9 -70.9(7)
Cu1 N2 C10 C9 63.7(6)
C8 C9 C10 N2 -63.3(9)
C10 N2 C11 C12 -175.6(7)
Cu1 N2 C11 C12 55.6(8)
N2 C11 C12 C13 -79.7(9)
C14 N3 C13 C12 174.8(7)
Cu1 N3 C13 C12 -38.6(8)
C11 C12 C13 N3 69.6(9)
C13 N3 C14 C15 -176.3(7)
Cu1 N3 C14 C15 37.4(8)
N3 C14 C15 C16 -127.9(8)
N3 C14 C15 C20 55.3(10)
C20 C15 C16 C17 -4.1(12)
C14 C15 C16 C17 178.9(8)
C15 C16 C17 C18 3.4(14)
C16 C17 C18 C19 -3.3(13)
C17 C18 C19 C20 4.2(12)
C17 C18 C19 C21 -174.5(8)
C18 C19 C20 C15 -5.4(12)
C21 C19 C20 C15 173.4(7)
C16 C15 C20 C19 5.3(11)
C14 C15 C20 C19 -177.7(7)
C22 N4 C21 C19 173.0(7)
Cu2 N4 C21 C19 -38.9(9)
C20 C19 C21 N4 -52.3(10)
C18 C19 C21 N4 126.5(7)
C21 N4 C22 C23 -174.4(7)
Cu2 N4 C22 C23 35.9(9)
N4 C22 C23 C24 -69.7(9)
C25 N5 C24 C23 176.9(6)
Cu2 N5 C24 C23 -54.4(8)
C22 C23 C24 N5 80.0(8)
C24 N5 C25 C26 72.0(7)
Cu2 N5 C25 C26 -62.7(6)
N5 C25 C26 C27 63.4(8)
C28 N6 C27 C26 -167.5(5)
Cu2 N6 C27 C26 65.7(6)
C25 C26 C27 N6 -63.6(8)
C27 N6 C28 C5 -61.8(7)
Cu2 N6 C28 C5 65.6(6)
C4 C5 C28 N6 127.6(6)
C6 C5 C28 N6 -59.4(8)
